data_4076811
loop_
_publ_author_name
'Ortmann, Dagmara A.'
'Webernd\"orfer, Birgit'
'Ilg, Kerstin'
'Laubender, Matthias'
'Werner, Helmut'

_publ_contact_author
;
        Prof. Dr. Helmut Werner
        Institut f\"ur Anorganische Chemie
        Universit\"at W\"urzburg
        Am Hubland
        D-97074 W\"urzburg
        Deutschland
;
_publ_section_title
;
 Carbene Iridium(I) and Iridium(III) Complexes Containing the Metal Center
 in Different Stereochemical Environments&#x2020;
;
_journal_issue 12
_journal_name_full Organometallics
_journal_page_first 2369
_journal_paper_doi 10.1021/om020069a
_journal_volume 21
_journal_year 2002
_chemical_formula_sum 'C23 H42 Cl5 Ir N2 Sb2'
_chemical_formula_weight 959.54
_chemical_melting_point 366.15
_chemical_name_systematic
; 
 ? 
;
_space_group_IT_number 14
_symmetry_cell_setting monoclinic
_symmetry_Int_Tables_number 14
_symmetry_space_group_name_Hall '-P 2ybc'
_symmetry_space_group_name_H-M 'P 1 21/c 1'
_atom_sites_solution_hydrogens geom
_atom_sites_solution_primary direct
_atom_sites_solution_secondary difmap
_audit_creation_method SHELXL
_cell_angle_alpha 90.00
_cell_angle_beta 101.64(1)
_cell_angle_gamma 90.00
_cell_formula_units_Z 4
_cell_length_a 14.474(3)
_cell_length_b 8.64(2)
_cell_length_c 28.061(6)
_cell_measurement_reflns_used 25
_cell_measurement_temperature 293(2)
_cell_measurement_theta_max 15
_cell_measurement_theta_min 10
_cell_volume 3437(8)
_computing_cell_refinement 'CAD4 (Enraf-Nonius)'
_computing_data_collection 'CAD4 (Enraf-Nonius)'
_computing_data_reduction 'BEGIN (SDP)'
_computing_molecular_graphics 'ZORTEP (Zsolnai)'
_computing_publication_material 'SHELXL-97 (Sheldrick, 1997)'
_computing_structure_refinement 'SHELXL-93 (Sheldrick, 1993)'
_computing_structure_solution 'SHELXS-86 (Sheldrick, 1990)'
_diffrn_ambient_temperature 293(2)
_diffrn_measurement_device 'CAD4 (Enraf-Nonius)'
_diffrn_measurement_method 'Omega/Theta scans'
_diffrn_radiation_monochromator graphite
_diffrn_radiation_source 'fine-focus sealed tube'
_diffrn_radiation_type 'Mo K\a'
_diffrn_radiation_wavelength 0.71073
_diffrn_reflns_av_R_equivalents 0.2752
_diffrn_reflns_av_sigmaI/netI 0.0566
_diffrn_reflns_limit_h_max 16
_diffrn_reflns_limit_h_min 0
_diffrn_reflns_limit_k_max 9
_diffrn_reflns_limit_k_min 0
_diffrn_reflns_limit_l_max 31
_diffrn_reflns_limit_l_min -32
_diffrn_reflns_number 4775
_diffrn_reflns_theta_max 23.95
_diffrn_reflns_theta_min 2.99
_diffrn_standards_decay_% 4.0
_diffrn_standards_interval_time 60
_diffrn_standards_number 2
_exptl_absorpt_coefficient_mu 1.998
_exptl_absorpt_correction_T_max 1.00
_exptl_absorpt_correction_T_min 0.79
_exptl_absorpt_correction_type empirical
_exptl_crystal_colour black
_exptl_crystal_density_diffrn 1.853
_exptl_crystal_description prism
_exptl_crystal_F_000 1832
_exptl_crystal_size_max 0.4
_exptl_crystal_size_mid 0.2
_exptl_crystal_size_min 0.1
_refine_diff_density_max 1.122
_refine_diff_density_min -1.029
_refine_diff_density_rms 0.127
_refine_ls_extinction_method none
_refine_ls_goodness_of_fit_all 1.042
_refine_ls_goodness_of_fit_obs 1.028
_refine_ls_hydrogen_treatment refxyz
_refine_ls_matrix_type full
_refine_ls_number_parameters 399
_refine_ls_number_reflns 4536
_refine_ls_number_restraints 231
_refine_ls_restrained_S_all 1.096
_refine_ls_restrained_S_obs 1.004
_refine_ls_R_factor_all 0.0967
_refine_ls_R_factor_obs 0.0494
_refine_ls_shift/esd_max -0.001
_refine_ls_shift/esd_mean 0.000
_refine_ls_structure_factor_coef Fsqd
_refine_ls_weighting_details 'w=1/[\s^2^(Fo^2^)+(0.0186P)^2^+38.8077P] where P=(Fo^2^+2Fc^2^)/3'
_refine_ls_weighting_scheme calc
_refine_ls_wR_factor_all 0.1174
_refine_ls_wR_factor_obs 0.0841
_reflns_number_observed 2892
_reflns_number_total 4556
_reflns_observed_criterion >2sigma(I)
_cod_data_source_file om020069a.cif
_cod_data_source_block do1ml
_cod_depositor_comments
;
The following automatic conversions were performed:

'_chemical_melting_point' value '93_C' was changed to '366.15' - it
was converted from degrees Celsius(C) to Kelvins(K).

Automatic conversion script
Id: cif_fix_values 1715 2011-07-08 13:25:40Z adriana 

The following automatic conversions were performed:

'_refine_ls_weighting_scheme' value 'calc
w=1/[\s^2^(Fo^2^)+(0.0186P)^2^+38.8077P] where P=(Fo^2^+2Fc^2^)/3'
was changed to 'calc'. New tag '_refine_ls_weighting_details' was
created. The value of the new tag was set to
'w=1/[\s^2^(Fo^2^)+(0.0186P)^2^+38.8077P] where P=(Fo^2^+2Fc^2^)/3'.

Automatic conversion script
Id: cif_fix_values 3143 2015-03-26 13:38:13Z robertas 
;
_cod_original_cell_volume 3439(8)
_cod_original_sg_symbol_H-M P21/c
_cod_database_code 4076811

loop_
_symmetry_equiv_pos_as_xyz
'x, y, z'
'-x, y+1/2, -z+1/2'
'-x, -y, -z'
'x, -y-1/2, z-1/2'

loop_
_atom_site_aniso_label
_atom_site_aniso_U_11
_atom_site_aniso_U_22
_atom_site_aniso_U_33
_atom_site_aniso_U_23
_atom_site_aniso_U_13
_atom_site_aniso_U_12
Ir 0.0622(5) 0.0752(4) 0.0585(3) -0.0051(3) 0.0107(3) -0.0103(3)
N1 0.064(8) 0.069(8) 0.065(7) -0.005(6) 0.012(6) -0.013(6)
N2 0.071(9) 0.080(9) 0.063(7) -0.002(7) 0.007(6) -0.010(6)
Cl1 0.111(4) 0.243(7) 0.094(3) -0.082(4) 0.039(3) -0.062(4)
Cl2 0.097(4) 0.105(3) 0.116(3) -0.031(3) 0.015(3) -0.007(3)
Cl3 0.134(5) 0.231(7) 0.062(2) -0.036(3) -0.008(2) 0.012(4)
Cl4 0.126(4) 0.163(5) 0.098(3) 0.049(3) 0.013(3) 0.029(4)
Cl5 0.123(4) 0.086(3) 0.095(3) -0.006(2) 0.022(3) -0.007(3)
C1 0.063(11) 0.093(12) 0.059(8) -0.001(8) 0.013(7) -0.001(8)
C2 0.062(11) 0.079(11) 0.086(11) -0.009(9) 0.008(8) -0.004(8)
C3 0.064(11) 0.139(17) 0.054(9) -0.007(10) 0.000(7) 0.000(10)
C4 0.084(13) 0.108(15) 0.072(11) 0.011(10) -0.001(8) 0.000(10)
C5 0.064(11) 0.088(12) 0.070(10) -0.001(9) 0.010(7) 0.004(8)
Sb1 0.0620(8) 0.0979(8) 0.0859(7) 0.0212(6) 0.0068(5) -0.0127(6)
C10 0.278(39) 0.214(28) 0.222(28) 0.035(28) 0.026(31) -0.150(27)
C13 0.250(33) 0.239(31) 0.219(28) 0.090(30) -0.024(32) -0.078(29)
C14 0.291(45) 0.199(34) 0.222(29) -0.040(32) 0.056(36) -0.148(33)
C10' 0.259(40) 0.224(30) 0.234(33) 0.032(31) 0.002(32) -0.114(32)
C13' 0.301(42) 0.170(40) 0.202(40) -0.042(37) 0.055(40) -0.146(37)
C14' 0.295(42) 0.219(39) 0.223(34) -0.021(39) 0.036(42) -0.086(43)
C11 0.084(16) 0.219(25) 0.079(14) 0.007(18) 0.017(14) 0.005(19)
C15 0.091(18) 0.214(24) 0.099(18) 0.075(19) 0.021(16) -0.008(20)
C16 0.091(20) 0.231(25) 0.066(14) -0.051(19) 0.021(13) -0.020(22)
C11' 0.097(20) 0.234(29) 0.102(18) 0.009(22) 0.010(20) 0.030(24)
C15' 0.128(30) 0.217(32) 0.129(21) -0.009(31) 0.000(29) 0.039(31)
C16' 0.094(23) 0.247(34) 0.106(17) 0.032(26) 0.029(21) 0.027(27)
C12 0.126(20) 0.232(31) 0.104(17) -0.024(28) 0.045(16) -0.056(31)
C17 0.133(21) 0.234(34) 0.123(22) -0.033(34) 0.057(20) -0.048(31)
C18 0.124(25) 0.233(31) 0.197(31) -0.089(33) 0.057(23) -0.007(30)
C12' 0.132(23) 0.218(33) 0.106(21) 0.000(31) 0.067(20) -0.070(32)
C17' 0.132(23) 0.231(45) 0.129(29) -0.014(43) 0.052(26) -0.066(38)
C18' 0.139(24) 0.211(35) 0.102(28) 0.057(29) 0.036(27) -0.019(32)
Sb2 0.0633(8) 0.0642(6) 0.0736(6) -0.0020(5) 0.0149(5) -0.0085(5)
C20 0.129(19) 0.062(13) 0.352(31) 0.015(17) 0.080(22) 0.000(12)
C23 0.130(32) 0.065(33) 0.348(35) -0.003(37) 0.091(39) 0.023(32)
C24 0.144(38) 0.071(34) 0.349(33) -0.023(37) 0.083(39) 0.008(33)
C23' 0.131(20) 0.072(15) 0.324(35) -0.020(20) 0.103(23) 0.006(15)
C24' 0.120(19) 0.050(14) 0.391(38) 0.041(19) 0.088(24) -0.028(13)
C21 0.064(12) 0.136(15) 0.066(9) 0.001(10) 0.026(8) -0.003(11)
C25 0.121(16) 0.209(22) 0.059(10) 0.044(12) 0.020(9) 0.016(15)
C26 0.137(18) 0.136(18) 0.102(14) -0.035(13) 0.027(12) 0.015(14)
C22 0.088(15) 0.115(15) 0.071(10) -0.001(10) 0.008(9) -0.003(11)
C27 0.074(15) 0.169(20) 0.115(14) -0.006(13) 0.001(10) 0.009(13)
C28 0.147(20) 0.153(20) 0.122(16) 0.064(15) 0.001(13) -0.013(15)

loop_
_atom_site_label
_atom_site_type_symbol
_atom_site_fract_x
_atom_site_fract_y
_atom_site_fract_z
_atom_site_U_iso_or_equiv
_atom_site_thermal_displace_type
_atom_site_occupancy
_atom_site_calc_flag
_atom_site_refinement_flags
_atom_site_disorder_group
Ir Ir 0.18728(4) 0.21129(7) 0.11617(2) 0.0655(2) Uani 1 d . .
N1 N 0.2085(7) 0.2675(12) 0.1786(4) 0.066(3) Uani 1 d . .
N2 N 0.2266(8) 0.3208(13) 0.2182(4) 0.072(3) Uani 1 d . .
Cl1 Cl 0.1623(3) 0.1350(8) 0.0370(2) 0.147(2) Uani 1 d . .
Cl2 Cl 0.2823(3) 0.5564(6) 0.3045(2) 0.1068(15) Uani 1 d . .
Cl3 Cl 0.3480(4) 0.3223(8) 0.40398(15) 0.146(2) Uani 1 d . .
Cl4 Cl 0.3178(4) -0.0507(7) 0.3665(2) 0.130(2) Uani 1 d . .
Cl5 Cl 0.2422(3) -0.0521(5) 0.2436(2) 0.1011(14) Uani 1 d . .
C1 C 0.2557(10) 0.2638(19) 0.2640(5) 0.072(4) Uani 1 d . .
C2 C 0.2820(10) 0.3558(18) 0.3059(6) 0.076(4) Uani 1 d . .
C3 C 0.3091(10) 0.2603(24) 0.3450(5) 0.087(5) Uani 1 d . .
C4 C 0.2979(11) 0.1079(22) 0.3297(6) 0.090(5) Uani 1 d . .
C5 C 0.2662(10) 0.1096(18) 0.2806(5) 0.075(4) Uani 1 d . .
Sb1 Sb 0.35738(7) 0.29105(14) 0.10957(4) 0.0831(4) Uani 1 d D .
C10 C 0.3546(42) 0.5482(31) 0.1124(15) 0.242(18) Uani 0.619(14) d PDU 1
H10 H 0.4227(42) 0.5627(31) 0.1157(15) 0.290 Uiso 0.619(14) calc PR 1
C13 C 0.3301(34) 0.5681(59) 0.0578(16) 0.246(17) Uani 0.619(14) d PDU 1
H13A H 0.3643(34) 0.4937(59) 0.0428(16) 0.369 Uiso 0.619(14) calc PR 1
H13B H 0.3469(34) 0.6706(59) 0.0495(16) 0.369 Uiso 0.619(14) calc PR 1
H13C H 0.2636(34) 0.5527(59) 0.0465(16) 0.369 Uiso 0.619(14) calc PR 1
C14 C 0.3524(50) 0.5781(80) 0.1629(16) 0.237(19) Uani 0.619(14) d PDU 1
H14A H 0.3939(50) 0.5075(80) 0.1833(16) 0.355 Uiso 0.619(14) calc PR 1
H14B H 0.2893(50) 0.5644(80) 0.1680(16) 0.355 Uiso 0.619(14) calc PR 1
H14C H 0.3725(50) 0.6824(80) 0.1710(16) 0.355 Uiso 0.619(14) calc PR 1
C10' C 0.4000(61) 0.5365(49) 0.1061(24) 0.246(18) Uani 0.381(14) d PDU 2
H10' H 0.4177(61) 0.5832(49) 0.0774(24) 0.295 Uiso 0.381(14) calc PR 2
C13' C 0.3133(74) 0.6264(124) 0.1395(30) 0.224(19) Uani 0.381(14) d PU 2
H13D H 0.2535(74) 0.6386(124) 0.1177(30) 0.336 Uiso 0.381(14) calc PR 2
H13E H 0.3362(74) 0.7258(124) 0.1518(30) 0.336 Uiso 0.381(14) calc PR 2
H13F H 0.3059(74) 0.5608(124) 0.1661(30) 0.336 Uiso 0.381(14) calc PR 2
C14' C 0.4559(61) 0.5602(97) 0.1581(21) 0.248(21) Uani 0.381(14) d PDU 2
H14D H 0.5194(61) 0.5240(97) 0.1603(21) 0.372 Uiso 0.381(14) calc PR 2
H14E H 0.4266(61) 0.5032(97) 0.1804(21) 0.372 Uiso 0.381(14) calc PR 2
H14F H 0.4569(61) 0.6682(97) 0.1662(21) 0.372 Uiso 0.381(14) calc PR 2
C11 C 0.4729(25) 0.1993(35) 0.1662(10) 0.128(9) Uani 0.619(14) d PDU 1
H11 H 0.5292(25) 0.2004(35) 0.1517(10) 0.153 Uiso 0.619(14) calc PR 1
C15 C 0.4524(21) 0.0242(39) 0.1748(12) 0.134(10) Uani 0.619(14) d PDU 1
H15A H 0.4445(21) -0.0307(39) 0.1445(12) 0.202 Uiso 0.619(14) calc PR 1
H15B H 0.3959(21) 0.0156(39) 0.1875(12) 0.202 Uiso 0.619(14) calc PR 1
H15C H 0.5043(21) -0.0193(39) 0.1975(12) 0.202 Uiso 0.619(14) calc PR 1
C16 C 0.4896(20) 0.3244(43) 0.2060(9) 0.129(10) Uani 0.619(14) d PDU 1
H16A H 0.5007(20) 0.4221(43) 0.1919(9) 0.193 Uiso 0.619(14) calc PR 1
H16B H 0.5436(20) 0.2971(43) 0.2305(9) 0.193 Uiso 0.619(14) calc PR 1
H16C H 0.4351(20) 0.3321(43) 0.2205(9) 0.193 Uiso 0.619(14) calc PR 1
C11' C 0.4671(48) 0.1496(70) 0.1555(17) 0.146(12) Uani 0.381(14) d PDU 2
H11' H 0.5271(48) 0.1907(70) 0.1500(17) 0.175 Uiso 0.381(14) calc PR 2
C15' C 0.4471(37) 0.0104(69) 0.1231(20) 0.162(14) Uani 0.381(14) d PDU 2
H15D H 0.4500(37) 0.0390(69) 0.0904(20) 0.242 Uiso 0.381(14) calc PR 2
H15E H 0.3853(37) -0.0286(69) 0.1239(20) 0.242 Uiso 0.381(14) calc PR 2
H15F H 0.4932(37) -0.0683(69) 0.1343(20) 0.242 Uiso 0.381(14) calc PR 2
C16' C 0.4713(39) 0.1685(92) 0.2095(17) 0.148(13) Uani 0.381(14) d PDU 2
H16D H 0.4860(39) 0.2740(92) 0.2187(17) 0.222 Uiso 0.381(14) calc PR 2
H16E H 0.5193(39) 0.1018(92) 0.2273(17) 0.222 Uiso 0.381(14) calc PR 2
H16F H 0.4114(39) 0.1415(92) 0.2169(17) 0.222 Uiso 0.381(14) calc PR 2
C12 C 0.4001(27) 0.1987(57) 0.0438(12) 0.151(12) Uani 0.619(14) d PDU 1
H12 H 0.3554(27) 0.2350(57) 0.0150(12) 0.181 Uiso 0.619(14) calc PR 1
C17 C 0.4938(27) 0.2444(50) 0.0397(18) 0.159(13) Uani 0.619(14) d PDU 1
H17A H 0.4978(27) 0.3553(50) 0.0395(18) 0.238 Uiso 0.619(14) calc PR 1
H17B H 0.5076(27) 0.2041(50) 0.0101(18) 0.238 Uiso 0.619(14) calc PR 1
H17C H 0.5385(27) 0.2044(50) 0.0669(18) 0.238 Uiso 0.619(14) calc PR 1
C18 C 0.4006(25) 0.0282(49) 0.0439(14) 0.181(15) Uani 0.619(14) d PU 1
H18A H 0.3394(25) -0.0092(49) 0.0466(14) 0.272 Uiso 0.619(14) calc PR 1
H18B H 0.4468(25) -0.0085(49) 0.0710(14) 0.272 Uiso 0.619(14) calc PR 1
H18C H 0.4158(25) -0.0088(49) 0.0142(14) 0.272 Uiso 0.619(14) calc PR 1
C12' C 0.3845(38) 0.3418(80) 0.0377(13) 0.146(13) Uani 0.381(14) d PDU 2
H12' H 0.3648(38) 0.2476(80) 0.0189(13) 0.175 Uiso 0.381(14) calc PR 2
C17' C 0.4832(41) 0.3603(82) 0.0345(32) 0.160(17) Uani 0.381(14) d PDU 2
H17D H 0.5196(41) 0.2771(82) 0.0516(32) 0.240 Uiso 0.381(14) calc PR 2
H17E H 0.5063(41) 0.4571(82) 0.0490(32) 0.240 Uiso 0.381(14) calc PR 2
H17F H 0.4886(41) 0.3589(82) 0.0010(32) 0.240 Uiso 0.381(14) calc PR 2
C18' C 0.3197(38) 0.4618(72) 0.0130(19) 0.149(14) Uani 0.381(14) d PDU 2
H18D H 0.2568(38) 0.4398(72) 0.0170(19) 0.224 Uiso 0.381(14) calc PR 2
H18E H 0.3213(38) 0.4628(72) -0.0211(19) 0.224 Uiso 0.381(14) calc PR 2
H18F H 0.3389(38) 0.5611(72) 0.0269(19) 0.224 Uiso 0.381(14) calc PR 2
Sb2 Sb 0.01416(7) 0.12826(11) 0.11453(3) 0.0669(3) Uani 1 d . .
C20 C 0.0005(17) -0.1179(22) 0.1172(12) 0.176(10) Uani 1 d DU .
H20 H -0.0598(17) -0.1374(22) 0.1270(12) 0.212 Uiso 1 calc R 1
C23 C 0.0743(64) -0.1767(112) 0.1574(30) 0.175(16) Uani 0.21(2) d PDU 1
H23A H 0.0680(64) -0.1278(112) 0.1873(30) 0.263 Uiso 0.21(2) calc PR 1
H23B H 0.1354(64) -0.1539(112) 0.1507(30) 0.263 Uiso 0.21(2) calc PR 1
H23C H 0.0675(64) -0.2866(112) 0.1602(30) 0.263 Uiso 0.21(2) calc PR 1
C24 C -0.0130(81) -0.1648(117) 0.0660(18) 0.183(18) Uani 0.21(2) d PDU 1
H24A H -0.0657(81) -0.1097(117) 0.0473(18) 0.275 Uiso 0.21(2) calc PR 1
H24B H -0.0251(81) -0.2739(117) 0.0633(18) 0.275 Uiso 0.21(2) calc PR 1
H24C H 0.0428(81) -0.1413(117) 0.0539(18) 0.275 Uiso 0.21(2) calc PR 1
C23' C 0.0749(19) -0.2122(28) 0.1090(14) 0.168(11) Uani 0.79(2) d PDU 2
H23D H 0.1280(19) -0.1487(28) 0.1063(14) 0.252 Uiso 0.79(2) calc PR 2
H23E H 0.0549(19) -0.2696(28) 0.0795(14) 0.252 Uiso 0.79(2) calc PR 2
H23F H 0.0927(19) -0.2827(28) 0.1358(14) 0.252 Uiso 0.79(2) calc PR 2
C24' C -0.0916(17) -0.1776(23) 0.1231(12) 0.182(13) Uani 0.79(2) d PDU 2
H24D H -0.1313(17) -0.0929(23) 0.1283(12) 0.273 Uiso 0.79(2) calc PR 2
H24E H -0.0830(17) -0.2460(23) 0.1506(12) 0.273 Uiso 0.79(2) calc PR 2
H24F H -0.1207(17) -0.2330(23) 0.0943(12) 0.273 Uiso 0.79(2) calc PR 2
C21 C -0.0538(11) 0.2151(22) 0.1712(5) 0.087(5) Uani 1 d . .
H21 H -0.1206(11) 0.1865(22) 0.1627(5) 0.104 Uiso 1 calc R .
C25 C -0.0135(12) 0.1466(24) 0.2199(5) 0.129(7) Uani 1 d . .
H25A H -0.0192(12) 0.0360(24) 0.2181(5) 0.194 Uiso 1 calc R .
H25B H -0.0473(12) 0.1853(24) 0.2435(5) 0.194 Uiso 1 calc R .
H25C H 0.0518(12) 0.1745(24) 0.2293(5) 0.194 Uiso 1 calc R .
C26 C -0.0476(13) 0.3932(23) 0.1708(6) 0.124(7) Uani 1 d . .
H26A H -0.0743(13) 0.4310(23) 0.1388(6) 0.187 Uiso 1 calc R .
H26B H 0.0173(13) 0.4244(23) 0.1796(6) 0.187 Uiso 1 calc R .
H26C H -0.0819(13) 0.4351(23) 0.1938(6) 0.187 Uiso 1 calc R .
C22 C -0.0819(13) 0.1959(21) 0.0487(5) 0.093(5) Uani 1 d . .
H22 H -0.0713(13) 0.1246(21) 0.0232(5) 0.111 Uiso 1 calc R .
C27 C -0.1857(12) 0.1763(23) 0.0528(6) 0.122(7) Uani 1 d . .
H27A H -0.1958(12) 0.0727(23) 0.0630(6) 0.183 Uiso 1 calc R .
H27B H -0.2259(12) 0.1959(23) 0.0218(6) 0.183 Uiso 1 calc R .
H27C H -0.2003(12) 0.2482(23) 0.0763(6) 0.183 Uiso 1 calc R .
C28 C -0.0593(14) 0.3544(24) 0.0330(7) 0.144(8) Uani 1 d . .
H28A H 0.0062(14) 0.3593(24) 0.0311(7) 0.217 Uiso 1 calc R .
H28B H -0.0719(14) 0.4290(24) 0.0562(7) 0.217 Uiso 1 calc R .
H28C H -0.0975(14) 0.3767(24) 0.0017(7) 0.217 Uiso 1 calc R .

loop_
_atom_type_symbol
_atom_type_description
_atom_type_scat_dispersion_real
_atom_type_scat_dispersion_imag
_atom_type_scat_source
C C 0.0033 0.0016 'International Tables Vol C Tables 4.2.6.8 and 6.1.1.4'
H H 0.0000 0.0000 'International Tables Vol C Tables 4.2.6.8 and 6.1.1.4'
Cl Cl 0.1484 0.1585 'International Tables Vol C Tables 4.2.6.8 and 6.1.1.4'
Ir Ir -2.0660 7.9900 'International Tables Vol C Tables 4.2.6.8 and 6.1.1.4'
N N 0.0061 0.0033 'International Tables Vol C Tables 4.2.6.8 and 6.1.1.4'
Sb Sb -0.8160 1.5460 'International Tables Vol C Tables 4.2.6.8 and 6.1.1.4'

loop_
_geom_angle_atom_site_label_1
_geom_angle_atom_site_label_2
_geom_angle_atom_site_label_3
_geom_angle
N1 Ir Cl1 178.7(4)
N1 Ir Sb2 93.8(3)
Cl1 Ir Sb2 86.56(12)
N1 Ir Sb1 91.2(3)
Cl1 Ir Sb1 88.48(12)
Sb2 Ir Sb1 174.96(4)
N2 N1 Ir 172.1(10)
N1 N2 C1 135.6(14)
N2 C1 C2 124.4(15)
N2 C1 C5 130.1(13)
C2 C1 C5 105.5(13)
C3 C2 C1 108.4(14)
C3 C2 Cl2 128.4(13)
C1 C2 Cl2 123.2(13)
C2 C3 C4 109.2(14)
C2 C3 Cl3 124.7(15)
C4 C3 Cl3 126.1(14)
C5 C4 C3 107.4(15)
C5 C4 Cl4 127.0(15)
C3 C4 Cl4 125.6(13)
C4 C5 C1 109.6(14)
C4 C5 Cl5 125.7(14)
C1 C5 Cl5 124.8(11)
C12' Sb1 C11' 114.3(24)
C11 Sb1 C12 99.9(15)
C12' Sb1 C10' 70.3(29)
C11' Sb1 C10' 112.5(27)
C11 Sb1 C10 110.5(15)
C12 Sb1 C10 113.6(18)
C12' Sb1 Ir 118.1(15)
C11' Sb1 Ir 113.1(23)
C11 Sb1 Ir 116.4(11)
C12 Sb1 Ir 113.1(9)
C10' Sb1 Ir 122.2(27)
C10 Sb1 Ir 103.8(15)
C14 C10 C13 157.7(56)
C14 C10 Sb1 102.6(33)
C13 C10 Sb1 94.6(24)
C14' C10' C13' 75.4(58)
C14' C10' Sb1 100.6(36)
C13' C10' Sb1 98.9(48)
C16 C11 C15 124.9(30)
C16 C11 Sb1 104.8(18)
C15 C11 Sb1 108.5(18)
C15' C11' C16' 131.1(67)
C15' C11' Sb1 93.5(29)
C16' C11' Sb1 113.9(33)
C17 C12 C18 105.7(36)
C17 C12 Sb1 113.2(25)
C18 C12 Sb1 111.2(26)
C17' C12' C18' 115.6(51)
C17' C12' Sb1 116.1(41)
C18' C12' Sb1 111.1(31)
C20 Sb2 C22 104.6(10)
C20 Sb2 C21 105.0(9)
C22 Sb2 C21 103.0(6)
C20 Sb2 Ir 111.7(6)
C22 Sb2 Ir 113.1(5)
C21 Sb2 Ir 118.0(4)
C23' C20 C24' 123.8(21)
C24 C20 C23 125.8(62)
C23' C20 Sb2 119.4(17)
C24 C20 Sb2 103.6(46)
C24' C20 Sb2 116.5(15)
C23 C20 Sb2 108.1(43)
C25 C21 C26 113.0(15)
C25 C21 Sb2 112.5(11)
C26 C21 Sb2 107.8(10)
C28 C22 C27 113.5(16)
C28 C22 Sb2 111.0(12)
C27 C22 Sb2 112.1(11)

loop_
_geom_bond_atom_site_label_1
_geom_bond_atom_site_label_2
_geom_bond_distance
Ir N1 1.785(11)
Ir Cl1 2.275(4)
Ir Sb2 2.5981(13)
Ir Sb1 2.5991(13)
N1 N2 1.183(13)
N2 C1 1.36(2)
Cl2 C2 1.73(2)
Cl3 C3 1.722(14)
Cl4 C4 1.70(2)
Cl5 C5 1.73(2)
C1 C2 1.41(2)
C1 C5 1.41(2)
C2 C3 1.37(2)
C3 C4 1.39(2)
C4 C5 1.36(2)
Sb1 C12' 2.18(3)
Sb1 C11' 2.20(3)
Sb1 C11 2.21(2)
Sb1 C12 2.21(2)
Sb1 C10' 2.22(3)
Sb1 C10 2.22(3)
C10 C14 1.45(3)
C10 C13 1.51(3)
C10' C14' 1.53(3)
C10' C13' 1.88(13)
C11 C16 1.54(2)
C11 C15 1.57(3)
C11' C15' 1.50(3)
C11' C16' 1.51(3)
C12 C17 1.44(2)
C12 C18 1.47(5)
C12' C17' 1.46(3)
C12' C18' 1.48(3)
Sb2 C20 2.14(2)
Sb2 C22 2.157(15)
Sb2 C21 2.166(14)
C20 C23' 1.41(2)
C20 C24 1.47(3)
C20 C24' 1.47(2)
C20 C23 1.48(3)
C21 C25 1.49(2)
C21 C26 1.54(2)
C22 C28 1.50(2)
C22 C27 1.54(2)

loop_
_geom_torsion_atom_site_label_1
_geom_torsion_atom_site_label_2
_geom_torsion_atom_site_label_3
_geom_torsion_atom_site_label_4
_geom_torsion
Cl1 Ir N1 N2 121.9(148)
Sb2 Ir N1 N2 -130.6(80)
Sb1 Ir N1 N2 48.6(80)
Ir N1 N2 C1 -146.7(71)
N1 N2 C1 C2 173.3(15)
N1 N2 C1 C5 -7.0(28)
N2 C1 C2 C3 -178.7(14)
C5 C1 C2 C3 1.6(17)
N2 C1 C2 Cl2 -1.0(22)
C5 C1 C2 Cl2 179.2(11)
C1 C2 C3 C4 -2.0(19)
Cl2 C2 C3 C4 -179.5(12)
C1 C2 C3 Cl3 179.4(11)
Cl2 C2 C3 Cl3 1.9(23)
C2 C3 C4 C5 1.7(20)
Cl3 C3 C4 C5 -179.8(11)
C2 C3 C4 Cl4 -176.8(12)
Cl3 C3 C4 Cl4 1.8(24)
C3 C4 C5 C1 -0.6(19)
Cl4 C4 C5 C1 177.8(12)
C3 C4 C5 Cl5 179.4(12)
Cl4 C4 C5 Cl5 -2.2(23)
N2 C1 C5 C4 179.7(15)
C2 C1 C5 C4 -0.5(17)
N2 C1 C5 Cl5 -0.3(24)
C2 C1 C5 Cl5 179.4(11)
N1 Ir Sb1 C12' -158.1(21)
Cl1 Ir Sb1 C12' 23.1(21)
Sb2 Ir Sb1 C12' 13.3(22)
N1 Ir Sb1 C11' 64.7(15)
Cl1 Ir Sb1 C11' -114.1(15)
Sb2 Ir Sb1 C11' -123.8(15)
N1 Ir Sb1 C11 50.3(9)
Cl1 Ir Sb1 C11 -128.5(9)
Sb2 Ir Sb1 C11 -138.3(10)
N1 Ir Sb1 C12 165.1(16)
Cl1 Ir Sb1 C12 -13.7(15)
Sb2 Ir Sb1 C12 -23.5(16)
N1 Ir Sb1 C10' -74.7(19)
Cl1 Ir Sb1 C10' 106.5(19)
Sb2 Ir Sb1 C10' 96.7(20)
N1 Ir Sb1 C10 -71.3(12)
Cl1 Ir Sb1 C10 109.9(11)
Sb2 Ir Sb1 C10 100.1(12)
C12' Sb1 C10 C14 -170.5(49)
C11' Sb1 C10 C14 -57.5(55)
C11 Sb1 C10 C14 -52.8(48)
C12 Sb1 C10 C14 -164.1(41)
C10' Sb1 C10 C14 -116.4(70)
Ir Sb1 C10 C14 72.7(45)
C12' Sb1 C10 C13 23.7(34)
C11' Sb1 C10 C13 136.8(36)
C11 Sb1 C10 C13 141.5(31)
C12 Sb1 C10 C13 30.2(38)
C10' Sb1 C10 C13 77.9(45)
Ir Sb1 C10 C13 -93.1(31)
C12' Sb1 C10' C14' -145.0(71)
C11' Sb1 C10' C14' -36.1(75)
C11 Sb1 C10' C14' -27.9(69)
C12 Sb1 C10' C14' -130.4(62)
C10 Sb1 C10' C14' 93.2(93)
Ir Sb1 C10' C14' 103.6(58)
C12' Sb1 C10' C13' 138.3(42)
C11' Sb1 C10' C13' -112.8(40)
C11 Sb1 C10' C13' -104.6(36)
C12 Sb1 C10' C13' 152.9(34)
C10 Sb1 C10' C13' 16.5(56)
Ir Sb1 C10' C13' 26.9(37)
C12' Sb1 C11 C16 116.4(29)
C11' Sb1 C11 C16 -171.3(145)
C12 Sb1 C11 C16 145.7(23)
C10' Sb1 C11 C16 42.8(37)
C10 Sb1 C11 C16 25.8(29)
Ir Sb1 C11 C16 -92.2(22)
C12' Sb1 C11 C15 -108.1(33)
C11' Sb1 C11 C15 -35.9(114)
C12 Sb1 C11 C15 -78.8(28)
C10' Sb1 C11 C15 178.3(36)
C10 Sb1 C11 C15 161.2(26)
Ir Sb1 C11 C15 43.2(27)
C12' Sb1 C11' C15' -65.5(50)
C11 Sb1 C11' C15' -179.7(162)
C12 Sb1 C11' C15' -41.9(42)
C10' Sb1 C11' C15' -143.2(45)
C10 Sb1 C11' C15' -160.4(35)
Ir Sb1 C11' C15' 73.3(42)
C12' Sb1 C11' C16' 156.1(57)
C11 Sb1 C11' C16' 41.9(88)
C12 Sb1 C11' C16' 179.7(61)
C10' Sb1 C11' C16' 78.4(71)
C10 Sb1 C11' C16' 61.1(72)
Ir Sb1 C11' C16' -65.1(61)
C12' Sb1 C12 C17 72.8(44)
C11' Sb1 C12 C17 -65.6(41)
C11 Sb1 C12 C17 -56.4(37)
C10' Sb1 C12 C17 47.3(39)
C10 Sb1 C12 C17 61.2(40)
Ir Sb1 C12 C17 179.2(30)
C12' Sb1 C12 C18 -168.3(56)
C11' Sb1 C12 C18 53.3(35)
C11 Sb1 C12 C18 62.5(29)
C10' Sb1 C12 C18 166.2(31)
C10 Sb1 C12 C18 -179.9(29)
Ir Sb1 C12 C18 -61.9(31)
C11' Sb1 C12' C17' -33.3(60)
C11 Sb1 C12' C17' -19.2(59)
C12 Sb1 C12' C17' -80.0(52)
C10' Sb1 C12' C17' 73.2(54)
C10 Sb1 C12' C17' 89.2(52)
Ir Sb1 C12' C17' -170.0(43)
C11' Sb1 C12' C18' -168.2(44)
C11 Sb1 C12' C18' -154.1(39)
C12 Sb1 C12' C18' 145.1(72)
C10' Sb1 C12' C18' -61.7(49)
C10 Sb1 C12' C18' -45.7(46)
Ir Sb1 C12' C18' 55.1(51)
N1 Ir Sb2 C20 -103.1(10)
Cl1 Ir Sb2 C20 75.7(10)
Sb1 Ir Sb2 C20 85.5(11)
N1 Ir Sb2 C22 139.2(6)
Cl1 Ir Sb2 C22 -42.0(6)
Sb1 Ir Sb2 C22 -32.2(7)
N1 Ir Sb2 C21 18.8(6)
Cl1 Ir Sb2 C21 -162.4(5)
Sb1 Ir Sb2 C21 -152.6(7)
C22 Sb2 C20 C23' 109.1(31)
C21 Sb2 C20 C23' -142.7(31)
Ir Sb2 C20 C23' -13.6(35)
C22 Sb2 C20 C24 36.3(50)
C21 Sb2 C20 C24 144.4(49)
Ir Sb2 C20 C24 -86.5(50)
C22 Sb2 C20 C24' -65.2(27)
C21 Sb2 C20 C24' 42.9(27)
Ir Sb2 C20 C24' 172.0(23)
C22 Sb2 C20 C23 171.7(54)
C21 Sb2 C20 C23 -80.2(54)
Ir Sb2 C20 C23 48.9(56)
C20 Sb2 C21 C25 55.6(15)
C22 Sb2 C21 C25 164.9(13)
Ir Sb2 C21 C25 -69.7(14)
C20 Sb2 C21 C26 -179.3(13)
C22 Sb2 C21 C26 -70.0(12)
Ir Sb2 C21 C26 55.5(12)
C20 Sb2 C22 C28 -161.9(14)
C21 Sb2 C22 C28 88.5(14)
Ir Sb2 C22 C28 -40.1(14)
C20 Sb2 C22 C27 70.1(14)
C21 Sb2 C22 C27 -39.5(14)
Ir Sb2 C22 C27 -168.1(11)
